data_2211750
loop_
_publ_author_name
'Ren, Chun-Xia'
'Ding, Yu-Qiang'

_publ_section_title
(1,2-Dicyanoethylenedithiolato-\k^2^<i>S</i>,<i>S</i>')(\h^5^-pentamethylcyclopentadienyl)iridium(III)
_journal_coeditor_code BV2036
_journal_issue 1
_journal_name_full 'Acta Crystallographica Section E'
_journal_page_first m249
_journal_page_last m250
_journal_paper_doi 10.1107/S160053680604459X
_journal_volume 63
_journal_year 2007
_chemical_formula_iupac '[Ir (C10 H15) (C4 N2 S2)]'
_chemical_formula_moiety 'C14 H15 Ir N2 S2'
_chemical_formula_sum 'C14 H15 Ir N2 S2'
_chemical_formula_weight 467.60
_chemical_name_systematic
;
(1,2-Dicyanoethylenedithiolato-\k^2^S,S')(\h^5^-
pentamethylcyclopentadienyl)iridium(III)
;
_space_group_IT_number 2
_symmetry_cell_setting triclinic
_symmetry_space_group_name_Hall '-P 1'
_symmetry_space_group_name_H-M 'P -1'
_atom_sites_solution_hydrogens geom
_atom_sites_solution_primary direct
_atom_sites_solution_secondary difmap
_audit_creation_method SHELXL-97
_cell_angle_alpha 98.347(13)
_cell_angle_beta 97.794(12)
_cell_angle_gamma 106.131(11)
_cell_formula_units_Z 4
_cell_length_a 8.891(9)
_cell_length_b 13.090(13)
_cell_length_c 14.548(14)
_cell_measurement_reflns_used 6598
_cell_measurement_temperature 298(2)
_cell_measurement_theta_max 26.99
_cell_measurement_theta_min 1.97
_cell_volume 1581(3)
_computing_cell_refinement
;
SAINT-Plus (Bruker, 1998)
;
_computing_data_collection
;
SMART (Bruker, 1998)
;
_computing_data_reduction
;
SAINT-Plus
;
_computing_molecular_graphics
;
XP in SHELXTL (Bruker, 1998)
;
_computing_publication_material
;
SHELXL97
;
_computing_structure_refinement 'SHELXL97 (Sheldrick, 1997)'
_computing_structure_solution 'SHELXS97 (Sheldrick, 1997)'
_diffrn_ambient_temperature 298(2)
_diffrn_measured_fraction_theta_full 0.953
_diffrn_measured_fraction_theta_max 0.953
_diffrn_measurement_device_type 'Bruker SMART CCD area-detector'
_diffrn_measurement_method '\f and \w'
_diffrn_radiation_monochromator graphite
_diffrn_radiation_source 'fine-focus sealed tube'
_diffrn_radiation_type MoK\a
_diffrn_radiation_wavelength 0.71073
_diffrn_reflns_av_R_equivalents 0.0000
_diffrn_reflns_av_sigmaI/netI 0.0570
_diffrn_reflns_limit_h_max 11
_diffrn_reflns_limit_h_min -11
_diffrn_reflns_limit_k_max 16
_diffrn_reflns_limit_k_min -16
_diffrn_reflns_limit_l_max 18
_diffrn_reflns_limit_l_min 0
_diffrn_reflns_number 6598
_diffrn_reflns_theta_full 26.99
_diffrn_reflns_theta_max 26.99
_diffrn_reflns_theta_min 1.97
_diffrn_standards_decay_% 0
_diffrn_standards_number 0
_exptl_absorpt_coefficient_mu 8.694
_exptl_absorpt_correction_T_max 0.3978
_exptl_absorpt_correction_T_min 0.3555
_exptl_absorpt_correction_type multi-scan
_exptl_absorpt_process_details '(SADABS; Bruker, 1998)'
_exptl_crystal_colour red
_exptl_crystal_density_diffrn 1.964
_exptl_crystal_density_method 'not measured'
_exptl_crystal_description block
_exptl_crystal_F_000 888
_exptl_crystal_size_max 0.15
_exptl_crystal_size_mid 0.14
_exptl_crystal_size_min 0.13
_refine_diff_density_max 1.413
_refine_diff_density_min -2.278
_refine_ls_extinction_method none
_refine_ls_goodness_of_fit_ref 0.967
_refine_ls_hydrogen_treatment constr
_refine_ls_matrix_type full
_refine_ls_number_parameters 343
_refine_ls_number_reflns 6598
_refine_ls_number_restraints 0
_refine_ls_restrained_S_all 0.967
_refine_ls_R_factor_all 0.0568
_refine_ls_R_factor_gt 0.0413
_refine_ls_shift/su_max 0.001
_refine_ls_shift/su_mean 0.000
_refine_ls_structure_factor_coef Fsqd
_refine_ls_weighting_details 'calc w=1/[\s^2^(Fo^2^)+(13.7468P)^2^+14.5636P] where P=(Fo^2^+2Fc^2^)/3'
_refine_ls_weighting_scheme calc
_refine_ls_wR_factor_gt 0.0916
_refine_ls_wR_factor_ref 0.0964
_reflns_number_gt 4925
_reflns_number_total 6598
_reflns_threshold_expression I>2\s(I)
_cod_data_source_file bv2036.cif
_cod_data_source_block I
_cod_database_code 2211750
_cod_database_fobs_code 2211750

loop_
_symmetry_equiv_pos_as_xyz
'x, y, z'
'-x, -y, -z'

loop_
_atom_site_type_symbol
_atom_site_label
_atom_site_fract_x
_atom_site_fract_y
_atom_site_fract_z
_atom_site_U_iso_or_equiv
_atom_site_adp_type
_atom_site_calc_flag
_atom_site_refinement_flags
_atom_site_occupancy
Ir Ir1 0.84997(3) 0.07207(3) 0.29571(2) 0.03707(10) Uani d . 1
Ir Ir2 0.71112(3) 0.42889(3) 0.79490(2) 0.03760(10) Uani d . 1
S S1 0.9404(3) -0.06897(19) 0.31269(17) 0.0501(5) Uani d . 1
S S2 0.7186(3) 0.03827(19) 0.41412(16) 0.0502(5) Uani d . 1
S S3 0.7489(3) 0.57174(19) 0.91107(16) 0.0533(6) Uani d . 1
S S4 0.9769(2) 0.46672(19) 0.81171(17) 0.0510(5) Uani d . 1
N N1 0.9138(10) -0.2958(7) 0.4416(7) 0.073(3) Uani d . 1
N N2 0.6206(10) -0.1505(8) 0.5792(7) 0.079(3) Uani d . 1
N N3 1.3585(9) 0.6640(7) 0.9367(7) 0.075(3) Uani d . 1
N N4 1.0547(11) 0.8053(7) 1.0690(7) 0.084(3) Uani d . 1
C C1 0.8117(10) 0.0954(8) 0.1493(6) 0.053(2) Uani d . 1
C C2 0.9765(9) 0.1394(7) 0.1873(6) 0.042(2) Uani d . 1
C C3 0.9953(9) 0.2259(7) 0.2683(6) 0.0408(19) Uani d . 1
C C4 0.8390(10) 0.2329(7) 0.2764(7) 0.050(2) Uani d . 1
C C5 0.7259(9) 0.1531(8) 0.2058(6) 0.049(2) Uani d . 1
C C6 1.1495(10) 0.2994(8) 0.3244(7) 0.064(3) Uani d . 1
H H6A 1.1849 0.3607 0.2951 0.096 Uiso calc R 1
H H6B 1.2274 0.2612 0.3270 0.096 Uiso calc R 1
H H6C 1.1358 0.3236 0.3873 0.096 Uiso calc R 1
C C7 0.8056(14) 0.3137(9) 0.3463(8) 0.082(3) Uani d . 1
H H7A 0.8073 0.3773 0.3203 0.123 Uiso calc R 1
H H7B 0.8852 0.3328 0.4027 0.123 Uiso calc R 1
H H7C 0.7025 0.2836 0.3613 0.123 Uiso calc R 1
C C8 0.5459(10) 0.1332(10) 0.1867(8) 0.089(4) Uani d . 1
H H8A 0.5202 0.1793 0.1454 0.133 Uiso calc R 1
H H8B 0.5110 0.1488 0.2453 0.133 Uiso calc R 1
H H8C 0.4933 0.0588 0.1573 0.133 Uiso calc R 1
C C9 0.7431(13) 0.0057(9) 0.0626(7) 0.086(4) Uani d . 1
H H9A 0.7385 0.0369 0.0069 0.129 Uiso calc R 1
H H9B 0.6378 -0.0358 0.0672 0.129 Uiso calc R 1
H H9C 0.8097 -0.0407 0.0590 0.129 Uiso calc R 1
C C10 1.1081(11) 0.1056(9) 0.1494(8) 0.075(3) Uani d . 1
H H10A 1.1425 0.1473 0.1028 0.112 Uiso calc R 1
H H10B 1.0698 0.0300 0.1210 0.112 Uiso calc R 1
H H10C 1.1960 0.1180 0.2002 0.112 Uiso calc R 1
C C11 0.8580(9) -0.1208(7) 0.4022(6) 0.046(2) Uani d . 1
C C12 0.8884(10) -0.2187(8) 0.4259(6) 0.050(2) Uani d . 1
C C13 0.7581(9) -0.0742(7) 0.4473(6) 0.0424(19) Uani d . 1
C C14 0.6832(10) -0.1172(8) 0.5214(7) 0.051(2) Uani d . 1
C C15 0.5861(12) 0.3600(9) 0.6512(6) 0.065(3) Uani d . 1
C C16 0.4822(10) 0.4029(7) 0.7047(7) 0.055(2) Uani d . 1
C C17 0.4563(9) 0.3442(7) 0.7758(7) 0.050(2) Uani d . 1
C C18 0.5442(9) 0.2661(7) 0.7692(6) 0.048(2) Uani d . 1
C C19 0.6231(9) 0.2765(7) 0.6903(6) 0.050(2) Uani d . 1
C C20 0.6462(17) 0.4004(11) 0.5625(8) 0.127(6) Uani d . 1
H H20A 0.5733 0.3583 0.5062 0.191 Uiso calc R 1
H H20B 0.7498 0.3924 0.5604 0.191 Uiso calc R 1
H H20C 0.6523 0.4754 0.5666 0.191 Uiso calc R 1
C C21 0.4098(13) 0.4912(9) 0.6867(10) 0.107(5) Uani d . 1
H H21A 0.3091 0.4600 0.6444 0.161 Uiso calc R 1
H H21B 0.4801 0.5426 0.6588 0.161 Uiso calc R 1
H H21C 0.3943 0.5272 0.7454 0.161 Uiso calc R 1
C C22 0.3496(11) 0.3528(10) 0.8485(8) 0.088(4) Uani d . 1
H H22A 0.2429 0.3074 0.8223 0.133 Uiso calc R 1
H H22B 0.3500 0.4266 0.8648 0.133 Uiso calc R 1
H H22C 0.3889 0.3297 0.9041 0.133 Uiso calc R 1
C C23 0.5439(12) 0.1833(8) 0.8307(8) 0.080(4) Uani d . 1
H H23A 0.4585 0.1181 0.8033 0.121 Uiso calc R 1
H H23B 0.5293 0.2111 0.8925 0.121 Uiso calc R 1
H H23C 0.6436 0.1676 0.8356 0.121 Uiso calc R 1
C C24 0.7196(12) 0.2075(10) 0.6559(9) 0.103(4) Uani d . 1
H H24A 0.6517 0.1454 0.6107 0.155 Uiso calc R 1
H H24B 0.7692 0.1840 0.7083 0.155 Uiso calc R 1
H H24C 0.8003 0.2486 0.6265 0.155 Uiso calc R 1
C C25 1.0516(9) 0.5808(7) 0.8979(6) 0.047(2) Uani d . 1
C C26 0.9539(9) 0.6281(6) 0.9419(6) 0.0417(19) Uani d . 1
C C27 1.2241(11) 0.6281(8) 0.9217(7) 0.059(3) Uani d . 1
C C28 1.0131(11) 0.7263(8) 1.0145(7) 0.057(2) Uani d . 1

loop_
_atom_site_aniso_label
_atom_site_aniso_U_11
_atom_site_aniso_U_22
_atom_site_aniso_U_33
_atom_site_aniso_U_12
_atom_site_aniso_U_13
_atom_site_aniso_U_23
Ir1 0.03717(17) 0.0445(2) 0.03266(18) 0.01472(14) 0.00799(13) 0.01136(14)
Ir2 0.03918(17) 0.0396(2) 0.03427(18) 0.01249(14) 0.00678(14) 0.00682(14)
S1 0.0562(12) 0.0581(15) 0.0517(13) 0.0302(11) 0.0227(11) 0.0232(11)
S2 0.0621(13) 0.0584(15) 0.0461(13) 0.0306(11) 0.0270(11) 0.0203(11)
S3 0.0492(12) 0.0549(15) 0.0500(13) 0.0121(11) 0.0119(11) -0.0033(11)
S4 0.0408(11) 0.0539(14) 0.0558(14) 0.0154(10) 0.0083(10) 0.0010(11)
N1 0.095(6) 0.064(6) 0.075(6) 0.041(5) 0.015(5) 0.032(5)
N2 0.073(5) 0.109(8) 0.078(6) 0.034(5) 0.038(5) 0.055(6)
N3 0.055(5) 0.087(7) 0.077(6) 0.011(5) 0.008(5) 0.022(5)
N4 0.101(7) 0.057(6) 0.075(7) 0.009(5) 0.003(5) -0.009(5)
C1 0.058(5) 0.066(6) 0.031(4) 0.010(5) 0.001(4) 0.022(4)
C2 0.045(4) 0.053(5) 0.042(5) 0.020(4) 0.021(4) 0.026(4)
C3 0.042(4) 0.051(5) 0.037(4) 0.019(4) 0.010(4) 0.022(4)
C4 0.061(5) 0.057(6) 0.053(6) 0.038(5) 0.024(5) 0.030(5)
C5 0.041(4) 0.079(7) 0.037(5) 0.025(4) 0.009(4) 0.030(5)
C6 0.059(5) 0.059(6) 0.055(6) -0.009(5) -0.005(5) 0.017(5)
C7 0.113(9) 0.084(9) 0.068(7) 0.050(7) 0.029(7) 0.025(6)
C8 0.040(5) 0.153(12) 0.093(9) 0.034(6) 0.012(5) 0.076(9)
C9 0.090(8) 0.099(9) 0.038(6) -0.011(7) 0.014(6) -0.005(5)
C10 0.083(7) 0.090(9) 0.076(7) 0.044(6) 0.053(6) 0.028(6)
C11 0.047(5) 0.047(5) 0.044(5) 0.013(4) 0.003(4) 0.013(4)
C12 0.053(5) 0.058(6) 0.046(5) 0.021(4) 0.011(4) 0.016(5)
C13 0.045(4) 0.050(5) 0.037(4) 0.016(4) 0.013(4) 0.015(4)
C14 0.047(5) 0.062(6) 0.049(5) 0.020(4) 0.011(4) 0.019(5)
C15 0.072(6) 0.070(7) 0.031(5) -0.006(5) 0.000(5) 0.006(5)
C16 0.057(5) 0.049(6) 0.054(6) 0.020(4) -0.008(5) 0.007(5)
C17 0.030(4) 0.048(5) 0.058(6) 0.004(4) 0.005(4) -0.013(4)
C18 0.043(4) 0.038(5) 0.054(6) 0.002(4) -0.003(4) 0.010(4)
C19 0.039(4) 0.056(6) 0.047(5) 0.015(4) 0.006(4) -0.011(4)
C20 0.166(13) 0.123(12) 0.048(7) -0.032(10) 0.022(8) 0.021(7)
C21 0.101(9) 0.066(8) 0.143(13) 0.035(7) -0.040(9) 0.024(8)
C22 0.052(6) 0.102(10) 0.098(9) 0.013(6) 0.034(6) -0.022(7)
C23 0.092(8) 0.049(7) 0.084(8) 0.000(6) -0.010(7) 0.030(6)
C24 0.066(7) 0.099(10) 0.126(11) 0.026(7) 0.018(7) -0.043(8)
C25 0.043(4) 0.051(6) 0.044(5) 0.010(4) 0.005(4) 0.016(4)
C26 0.048(4) 0.034(5) 0.034(4) 0.002(4) -0.001(4) 0.004(3)
C27 0.053(5) 0.063(7) 0.061(6) 0.016(5) 0.003(5) 0.022(5)
C28 0.064(6) 0.058(7) 0.050(6) 0.016(5) 0.013(5) 0.016(5)

loop_
_atom_type_symbol
_atom_type_description
_atom_type_scat_dispersion_real
_atom_type_scat_dispersion_imag
_atom_type_scat_source
C C 0.0033 0.0016 'International Tables Vol C Tables 4.2.6.8 and 6.1.1.4'
H H 0.0000 0.0000 'International Tables Vol C Tables 4.2.6.8 and 6.1.1.4'
N N 0.0061 0.0033 'International Tables Vol C Tables 4.2.6.8 and 6.1.1.4'
S S 0.1246 0.1234 'International Tables Vol C Tables 4.2.6.8 and 6.1.1.4'
Ir Ir -1.4442 7.9887 'International Tables Vol C Tables 4.2.6.8 and 6.1.1.4'

loop_
_geom_angle_atom_site_label_1
_geom_angle_atom_site_label_2
_geom_angle_atom_site_label_3
_geom_angle
_geom_angle_publ_flag
C5 Ir1 C1 39.2(3) ?
C5 Ir1 C4 37.7(3) ?
C1 Ir1 C4 64.0(4) ?
C5 Ir1 C3 64.1(3) ?
C1 Ir1 C3 64.1(3) ?
C4 Ir1 C3 38.3(3) ?
C5 Ir1 C2 64.4(3) ?
C1 Ir1 C2 37.6(3) ?
C4 Ir1 C2 64.3(3) ?
C3 Ir1 C2 38.9(3) ?
C5 Ir1 S2 108.3(2) ?
C1 Ir1 S2 141.2(2) ?
C4 Ir1 S2 104.1(2) ?
C3 Ir1 S2 130.2(2) ?
C2 Ir1 S2 168.2(2) ?
C5 Ir1 S1 149.2(3) ?
C1 Ir1 S1 113.3(3) ?
C4 Ir1 S1 162.1(2) ?
C3 Ir1 S1 123.9(2) ?
C2 Ir1 S1 102.3(2) ?
S2 Ir1 S1 88.50(9) y
C15 Ir2 C18 62.9(3) ?
C15 Ir2 C16 39.3(4) ?
C18 Ir2 C16 63.7(3) ?
C15 Ir2 C17 63.2(4) ?
C18 Ir2 C17 38.8(3) ?
C16 Ir2 C17 36.9(3) ?
C15 Ir2 C19 37.4(4) ?
C18 Ir2 C19 38.1(3) ?
C16 Ir2 C19 64.6(3) ?
C17 Ir2 C19 64.3(3) ?
C15 Ir2 S4 113.7(3) ?
C18 Ir2 S4 124.6(2) ?
C16 Ir2 S4 149.2(3) ?
C17 Ir2 S4 163.4(3) ?
C19 Ir2 S4 102.9(2) ?
C15 Ir2 S3 141.3(3) ?
C18 Ir2 S3 130.3(3) ?
C16 Ir2 S3 107.6(3) ?
C17 Ir2 S3 103.5(2) ?
C19 Ir2 S3 167.4(2) ?
S4 Ir2 S3 88.66(8) y
C11 S1 Ir1 105.4(3) y
C13 S2 Ir1 105.5(3) y
C26 S3 Ir2 104.8(3) y
C25 S4 Ir2 104.8(3) y
C2 C1 C5 108.3(8) ?
C2 C1 C9 123.8(9) ?
C5 C1 C9 127.8(8) ?
C2 C1 Ir1 71.8(4) ?
C5 C1 Ir1 69.8(4) ?
C9 C1 Ir1 125.6(7) ?
C1 C2 C3 107.5(7) ?
C1 C2 C10 126.0(9) ?
C3 C2 C10 126.5(8) ?
C1 C2 Ir1 70.6(4) ?
C3 C2 Ir1 70.1(4) ?
C10 C2 Ir1 126.1(6) ?
C4 C3 C2 107.3(7) ?
C4 C3 C6 126.8(9) ?
C2 C3 C6 125.6(8) ?
C4 C3 Ir1 70.8(5) ?
C2 C3 Ir1 71.0(4) ?
C6 C3 Ir1 128.3(5) ?
C5 C4 C3 109.0(8) ?
C5 C4 C7 126.3(8) ?
C3 C4 C7 124.7(9) ?
C5 C4 Ir1 70.5(5) ?
C3 C4 Ir1 71.0(4) ?
C7 C4 Ir1 126.1(6) ?
C4 C5 C1 107.9(7) ?
C4 C5 C8 126.8(9) ?
C1 C5 C8 125.2(9) ?
C4 C5 Ir1 71.9(4) ?
C1 C5 Ir1 71.1(4) ?
C8 C5 Ir1 125.2(6) ?
C3 C6 H6A 109.5 ?
C3 C6 H6B 109.5 ?
H6A C6 H6B 109.5 ?
C3 C6 H6C 109.5 ?
H6A C6 H6C 109.5 ?
H6B C6 H6C 109.5 ?
C4 C7 H7A 109.5 ?
C4 C7 H7B 109.5 ?
H7A C7 H7B 109.5 ?
C4 C7 H7C 109.5 ?
H7A C7 H7C 109.5 ?
H7B C7 H7C 109.5 ?
C5 C8 H8A 109.5 ?
C5 C8 H8B 109.5 ?
H8A C8 H8B 109.5 ?
C5 C8 H8C 109.5 ?
H8A C8 H8C 109.5 ?
H8B C8 H8C 109.5 ?
C1 C9 H9A 109.5 ?
C1 C9 H9B 109.5 ?
H9A C9 H9B 109.5 ?
C1 C9 H9C 109.5 ?
H9A C9 H9C 109.5 ?
H9B C9 H9C 109.5 ?
C2 C10 H10A 109.5 ?
C2 C10 H10B 109.5 ?
H10A C10 H10B 109.5 ?
C2 C10 H10C 109.5 ?
H10A C10 H10C 109.5 ?
H10B C10 H10C 109.5 ?
C13 C11 C12 121.2(7) ?
C13 C11 S1 120.7(6) y
C12 C11 S1 118.0(7) y
N1 C12 C11 177.7(11) ?
C11 C13 C14 122.4(7) ?
C11 C13 S2 119.8(6) y
C14 C13 S2 117.8(6) y
N2 C14 C13 178.2(9) ?
C19 C15 C16 109.8(8) ?
C19 C15 C20 124.9(11) ?
C16 C15 C20 125.3(11) ?
C19 C15 Ir2 72.7(5) ?
C16 C15 Ir2 70.9(5) ?
C20 C15 Ir2 123.5(7) ?
C17 C16 C15 106.8(8) ?
C17 C16 C21 125.0(10) ?
C15 C16 C21 128.2(10) ?
C17 C16 Ir2 71.9(5) ?
C15 C16 Ir2 69.8(5) ?
C21 C16 Ir2 124.8(7) ?
C16 C17 C18 108.6(8) ?
C16 C17 C22 128.0(9) ?
C18 C17 C22 123.3(9) ?
C16 C17 Ir2 71.2(5) ?
C18 C17 Ir2 70.3(4) ?
C22 C17 Ir2 126.3(6) ?
C19 C18 C17 108.3(7) ?
C19 C18 C23 125.6(9) ?
C17 C18 C23 126.0(9) ?
C19 C18 Ir2 71.8(5) ?
C17 C18 Ir2 70.9(5) ?
C23 C18 Ir2 126.1(6) ?
C15 C19 C18 106.5(8) ?
C15 C19 C24 127.9(10) ?
C18 C19 C24 125.6(10) ?
C15 C19 Ir2 70.0(6) ?
C18 C19 Ir2 70.2(5) ?
C24 C19 Ir2 126.5(6) ?
C15 C20 H20A 109.5 ?
C15 C20 H20B 109.5 ?
H20A C20 H20B 109.5 ?
C15 C20 H20C 109.5 ?
H20A C20 H20C 109.5 ?
H20B C20 H20C 109.5 ?
C16 C21 H21A 109.5 ?
C16 C21 H21B 109.5 ?
H21A C21 H21B 109.5 ?
C16 C21 H21C 109.5 ?
H21A C21 H21C 109.5 ?
H21B C21 H21C 109.5 ?
C17 C22 H22A 109.5 ?
C17 C22 H22B 109.5 ?
H22A C22 H22B 109.5 ?
C17 C22 H22C 109.5 ?
H22A C22 H22C 109.5 ?
H22B C22 H22C 109.5 ?
C18 C23 H23A 109.5 ?
C18 C23 H23B 109.5 ?
H23A C23 H23B 109.5 ?
C18 C23 H23C 109.5 ?
H23A C23 H23C 109.5 ?
H23B C23 H23C 109.5 ?
C19 C24 H24A 109.5 ?
C19 C24 H24B 109.5 ?
H24A C24 H24B 109.5 ?
C19 C24 H24C 109.5 ?
H24A C24 H24C 109.5 ?
H24B C24 H24C 109.5 ?
C26 C25 C27 120.8(8) ?
C26 C25 S4 121.7(6) y
C27 C25 S4 117.5(7) y
C25 C26 C28 123.3(8) ?
C25 C26 S3 120.0(6) y
C28 C26 S3 116.7(7) y
N3 C27 C25 177.3(11) ?
N4 C28 C26 176.8(11) ?

loop_
_geom_bond_atom_site_label_1
_geom_bond_atom_site_label_2
_geom_bond_distance
_geom_bond_publ_flag
Ir1 C5 2.172(8) ?
Ir1 C1 2.190(8) ?
Ir1 C4 2.191(8) ?
Ir1 C3 2.193(8) ?
Ir1 C2 2.205(7) ?
Ir1 S2 2.238(3) y
Ir1 S1 2.241(3) y
Ir2 C15 2.164(9) ?
Ir2 C18 2.178(8) ?
Ir2 C16 2.178(8) ?
Ir2 C17 2.187(8) ?
Ir2 C19 2.199(9) ?
Ir2 S4 2.246(3) y
Ir2 S3 2.246(3) y
S1 C11 1.713(8) y
S2 C13 1.724(8) y
S3 C26 1.733(8) y
S4 C25 1.710(9) y
N1 C12 1.140(11) ?
N2 C14 1.143(10) ?
N3 C27 1.133(10) ?
N4 C28 1.143(12) ?
C1 C2 1.415(11) ?
C1 C5 1.462(13) ?
C1 C9 1.518(13) ?
C2 C3 1.466(12) ?
C2 C10 1.503(12) ?
C3 C4 1.437(11) y
C3 C6 1.486(11) ?
C4 C5 1.408(13) ?
C4 C7 1.479(14) ?
C5 C8 1.527(11) ?
C6 H6A 0.9600 ?
C6 H6B 0.9600 ?
C6 H6C 0.9600 ?
C7 H7A 0.9600 ?
C7 H7B 0.9600 ?
C7 H7C 0.9600 ?
C8 H8A 0.9600 ?
C8 H8B 0.9600 ?
C8 H8C 0.9600 ?
C9 H9A 0.9600 ?
C9 H9B 0.9600 ?
C9 H9C 0.9600 ?
C10 H10A 0.9600 ?
C10 H10B 0.9600 ?
C10 H10C 0.9600 ?
C11 C13 1.391(11) y
C11 C12 1.459(11) ?
C13 C14 1.444(11) ?
C15 C19 1.398(13) ?
C15 C16 1.460(14) ?
C15 C20 1.568(13) ?
C16 C17 1.381(12) ?
C16 C21 1.508(13) ?
C17 C18 1.450(12) ?
C17 C22 1.525(13) ?
C18 C19 1.428(12) ?
C18 C23 1.502(11) ?
C19 C24 1.490(13) ?
C20 H20A 0.9600 ?
C20 H20B 0.9600 ?
C20 H20C 0.9600 ?
C21 H21A 0.9600 ?
C21 H21B 0.9600 ?
C21 H21C 0.9600 ?
C22 H22A 0.9600 ?
C22 H22B 0.9600 ?
C22 H22C 0.9600 ?
C23 H23A 0.9600 ?
C23 H23B 0.9600 ?
C23 H23C 0.9600 ?
C24 H24A 0.9600 ?
C24 H24B 0.9600 ?
C24 H24C 0.9600 ?
C25 C26 1.372(12) y
C25 C27 1.456(11) ?
C26 C28 1.457(13) ?

loop_
_geom_torsion_atom_site_label_1
_geom_torsion_atom_site_label_2
_geom_torsion_atom_site_label_3
_geom_torsion_atom_site_label_4
_geom_torsion
C5 Ir1 S1 C11 -124.0(5)
C1 Ir1 S1 C11 -146.2(4)
C4 Ir1 S1 C11 136.4(9)
C3 Ir1 S1 C11 140.3(4)
C2 Ir1 S1 C11 175.9(4)
S2 Ir1 S1 C11 0.7(3)
C5 Ir1 S2 C13 152.6(4)
C1 Ir1 S2 C13 125.8(5)
C4 Ir1 S2 C13 -168.3(4)
C3 Ir1 S2 C13 -136.3(4)
C2 Ir1 S2 C13 -157.5(11)
S1 Ir1 S2 C13 -1.1(3)
C15 Ir2 S3 C26 -125.9(5)
C18 Ir2 S3 C26 138.3(4)
C16 Ir2 S3 C26 -151.6(4)
C17 Ir2 S3 C26 170.3(4)
C19 Ir2 S3 C26 158.2(12)
S4 Ir2 S3 C26 1.8(3)
C15 Ir2 S4 C25 145.7(4)
C18 Ir2 S4 C25 -142.0(4)
C16 Ir2 S4 C25 121.9(6)
C17 Ir2 S4 C25 -139.0(9)
C19 Ir2 S4 C25 -176.5(4)
S3 Ir2 S4 C25 -1.7(3)
C5 Ir1 C1 C2 118.3(8)
C4 Ir1 C1 C2 81.0(6)
C3 Ir1 C1 C2 38.2(5)
S2 Ir1 C1 C2 161.0(4)
S1 Ir1 C1 C2 -79.6(5)
C4 Ir1 C1 C5 -37.3(5)
C3 Ir1 C1 C5 -80.1(5)
C2 Ir1 C1 C5 -118.3(8)
S2 Ir1 C1 C5 42.7(7)
S1 Ir1 C1 C5 162.2(4)
C5 Ir1 C1 C9 -122.7(10)
C4 Ir1 C1 C9 -160.0(10)
C3 Ir1 C1 C9 157.2(10)
C2 Ir1 C1 C9 119.0(11)
S2 Ir1 C1 C9 -80.0(10)
S1 Ir1 C1 C9 39.5(9)
C5 C1 C2 C3 -0.2(9)
C9 C1 C2 C3 178.2(8)
Ir1 C1 C2 C3 -60.7(5)
C5 C1 C2 C10 -178.4(7)
C9 C1 C2 C10 -0.1(13)
Ir1 C1 C2 C10 121.1(8)
C5 C1 C2 Ir1 60.5(5)
C9 C1 C2 Ir1 -121.1(9)
C5 Ir1 C2 C1 -38.1(6)
C4 Ir1 C2 C1 -80.1(6)
C3 Ir1 C2 C1 -117.8(7)
S2 Ir1 C2 C1 -91.8(12)
S1 Ir1 C2 C1 112.5(5)
C5 Ir1 C2 C3 79.7(5)
C1 Ir1 C2 C3 117.8(7)
C4 Ir1 C2 C3 37.8(4)
S2 Ir1 C2 C3 26.1(13)
S1 Ir1 C2 C3 -129.7(4)
C5 Ir1 C2 C10 -159.1(10)
C1 Ir1 C2 C10 -121.0(11)
C4 Ir1 C2 C10 159.0(9)
C3 Ir1 C2 C10 121.2(10)
S2 Ir1 C2 C10 147.3(8)
S1 Ir1 C2 C10 -8.5(9)
C1 C2 C3 C4 -0.7(8)
C10 C2 C3 C4 177.5(8)
Ir1 C2 C3 C4 -61.8(5)
C1 C2 C3 C6 -175.0(7)
C10 C2 C3 C6 3.2(13)
Ir1 C2 C3 C6 124.0(8)
C1 C2 C3 Ir1 61.0(5)
C10 C2 C3 Ir1 -120.7(8)
C5 Ir1 C3 C4 36.4(5)
C1 Ir1 C3 C4 80.2(6)
C2 Ir1 C3 C4 117.0(7)
S2 Ir1 C3 C4 -56.2(6)
S1 Ir1 C3 C4 -178.1(4)
C5 Ir1 C3 C2 -80.6(5)
C1 Ir1 C3 C2 -36.8(5)
C4 Ir1 C3 C2 -117.0(7)
S2 Ir1 C3 C2 -173.2(3)
S1 Ir1 C3 C2 64.9(5)
C5 Ir1 C3 C6 158.6(10)
C1 Ir1 C3 C6 -157.6(10)
C4 Ir1 C3 C6 122.2(11)
C2 Ir1 C3 C6 -120.8(10)
S2 Ir1 C3 C6 66.0(9)
S1 Ir1 C3 C6 -55.9(9)
C2 C3 C4 C5 1.4(9)
C6 C3 C4 C5 175.6(7)
Ir1 C3 C4 C5 -60.5(6)
C2 C3 C4 C7 -176.8(8)
C6 C3 C4 C7 -2.7(13)
Ir1 C3 C4 C7 121.3(8)
C2 C3 C4 Ir1 61.9(5)
C6 C3 C4 Ir1 -123.9(8)
C1 Ir1 C4 C5 38.8(5)
C3 Ir1 C4 C5 119.2(7)
C2 Ir1 C4 C5 80.7(5)
S2 Ir1 C4 C5 -101.7(5)
S1 Ir1 C4 C5 124.3(8)
C5 Ir1 C4 C3 -119.2(7)
C1 Ir1 C4 C3 -80.4(5)
C2 Ir1 C4 C3 -38.4(5)
S2 Ir1 C4 C3 139.1(5)
S1 Ir1 C4 C3 5.2(12)
C5 Ir1 C4 C7 121.2(10)
C1 Ir1 C4 C7 160.0(10)
C3 Ir1 C4 C7 -119.6(11)
C2 Ir1 C4 C7 -158.1(10)
S2 Ir1 C4 C7 19.5(9)
S1 Ir1 C4 C7 -114.4(9)
C3 C4 C5 C1 -1.5(9)
C7 C4 C5 C1 176.7(8)
Ir1 C4 C5 C1 -62.3(6)
C3 C4 C5 C8 -178.4(7)
C7 C4 C5 C8 -0.2(14)
Ir1 C4 C5 C8 120.8(8)
C3 C4 C5 Ir1 60.8(5)
C7 C4 C5 Ir1 -121.0(9)
C2 C1 C5 C4 1.1(9)
C9 C1 C5 C4 -177.2(9)
Ir1 C1 C5 C4 62.9(5)
C2 C1 C5 C8 178.0(7)
C9 C1 C5 C8 -0.3(14)
Ir1 C1 C5 C8 -120.2(8)
C2 C1 C5 Ir1 -61.8(5)
C9 C1 C5 Ir1 119.9(9)
C1 Ir1 C5 C4 -117.0(7)
C3 Ir1 C5 C4 -37.0(5)
C2 Ir1 C5 C4 -80.4(5)
S2 Ir1 C5 C4 89.6(5)
S1 Ir1 C5 C4 -150.3(4)
C4 Ir1 C5 C1 117.0(7)
C3 Ir1 C5 C1 80.0(5)
C2 Ir1 C5 C1 36.5(5)
S2 Ir1 C5 C1 -153.4(4)
S1 Ir1 C5 C1 -33.4(7)
C1 Ir1 C5 C8 120.3(11)
C4 Ir1 C5 C8 -122.8(11)
C3 Ir1 C5 C8 -159.7(10)
C2 Ir1 C5 C8 156.8(10)
S2 Ir1 C5 C8 -33.2(10)
S1 Ir1 C5 C8 86.9(10)
Ir1 S1 C11 C13 -0.1(8)
Ir1 S1 C11 C12 176.4(6)
C13 C11 C12 N1 16E1(3)
S1 C11 C12 N1 -2E1(3)
C12 C11 C13 C14 2.0(13)
S1 C11 C13 C14 178.4(7)
C12 C11 C13 S2 -177.3(6)
S1 C11 C13 S2 -0.9(10)
Ir1 S2 C13 C11 1.4(7)
Ir1 S2 C13 C14 -177.9(6)
C11 C13 C14 N2 -15E1(4)
S2 C13 C14 N2 3E1(4)
C18 Ir2 C15 C19 -38.2(5)
C16 Ir2 C15 C19 -119.0(8)
C17 Ir2 C15 C19 -81.9(6)
S4 Ir2 C15 C19 80.0(5)
S3 Ir2 C15 C19 -159.6(4)
C18 Ir2 C15 C16 80.8(6)
C17 Ir2 C15 C16 37.1(5)
C19 Ir2 C15 C16 119.0(8)
S4 Ir2 C15 C16 -161.0(5)
S3 Ir2 C15 C16 -40.7(7)
C18 Ir2 C15 C20 -159.0(12)
C16 Ir2 C15 C20 120.2(13)
C17 Ir2 C15 C20 157.3(12)
C19 Ir2 C15 C20 -120.8(14)
S4 Ir2 C15 C20 -40.8(12)
S3 Ir2 C15 C20 79.6(12)
C19 C15 C16 C17 -0.3(11)
C20 C15 C16 C17 179.1(9)
Ir2 C15 C16 C17 -62.9(6)
C19 C15 C16 C21 -178.5(9)
C20 C15 C16 C21 1.0(16)
Ir2 C15 C16 C21 119.0(10)
C19 C15 C16 Ir2 62.6(7)
C20 C15 C16 Ir2 -118.0(9)
C15 Ir2 C16 C17 116.3(8)
C18 Ir2 C16 C17 37.8(5)
C19 Ir2 C16 C17 80.3(6)
S4 Ir2 C16 C17 151.9(5)
S3 Ir2 C16 C17 -89.0(5)
C18 Ir2 C16 C15 -78.5(6)
C17 Ir2 C16 C15 -116.3(8)
C19 Ir2 C16 C15 -36.0(5)
S4 Ir2 C16 C15 35.6(8)
S3 Ir2 C16 C15 154.7(5)
C15 Ir2 C16 C21 -123.2(12)
C18 Ir2 C16 C21 158.3(11)
C17 Ir2 C16 C21 120.5(12)
C19 Ir2 C16 C21 -159.2(11)
S4 Ir2 C16 C21 -87.5(11)
S3 Ir2 C16 C21 31.5(10)
C15 C16 C17 C18 0.9(10)
C21 C16 C17 C18 179.1(9)
Ir2 C16 C17 C18 -60.6(6)
C15 C16 C17 C22 -176.7(8)
C21 C16 C17 C22 1.5(15)
Ir2 C16 C17 C22 121.8(9)
C15 C16 C17 Ir2 61.5(6)
C21 C16 C17 Ir2 -120.3(10)
C15 Ir2 C17 C16 -39.5(6)
C18 Ir2 C17 C16 -118.7(8)
C19 Ir2 C17 C16 -81.4(6)
S4 Ir2 C17 C16 -122.6(9)
S3 Ir2 C17 C16 101.6(5)
C15 Ir2 C17 C18 79.2(6)
C16 Ir2 C17 C18 118.7(8)
C19 Ir2 C17 C18 37.3(5)
S4 Ir2 C17 C18 -3.9(12)
S3 Ir2 C17 C18 -139.8(5)
C15 Ir2 C17 C22 -163.4(10)
C18 Ir2 C17 C22 117.5(11)
C16 Ir2 C17 C22 -123.9(11)
C19 Ir2 C17 C22 154.8(10)
S4 Ir2 C17 C22 113.5(10)
S3 Ir2 C17 C22 -22.3(9)
C16 C17 C18 C19 -1.2(9)
C22 C17 C18 C19 176.5(8)
Ir2 C17 C18 C19 -62.4(6)
C16 C17 C18 C23 -177.5(8)
C22 C17 C18 C23 0.3(13)
Ir2 C17 C18 C23 121.3(9)
C16 C17 C18 Ir2 61.2(6)
C22 C17 C18 Ir2 -121.1(8)
C15 Ir2 C18 C19 37.5(5)
C16 Ir2 C18 C19 81.7(6)
C17 Ir2 C18 C19 117.7(7)
S4 Ir2 C18 C19 -63.7(5)
S3 Ir2 C18 C19 173.1(4)
C15 Ir2 C18 C17 -80.2(6)
C16 Ir2 C18 C17 -36.0(5)
C19 Ir2 C18 C17 -117.7(7)
S4 Ir2 C18 C17 178.6(4)
S3 Ir2 C18 C17 55.4(6)
C15 Ir2 C18 C23 158.7(11)
C16 Ir2 C18 C23 -157.1(11)
C17 Ir2 C18 C23 -121.1(11)
C19 Ir2 C18 C23 121.2(11)
S4 Ir2 C18 C23 57.5(10)
S3 Ir2 C18 C23 -65.7(10)
C16 C15 C19 C18 -0.4(10)
C20 C15 C19 C18 -179.8(9)
Ir2 C15 C19 C18 61.0(6)
C16 C15 C19 C24 177.3(9)
C20 C15 C19 C24 -2.1(16)
Ir2 C15 C19 C24 -121.3(10)
C16 C15 C19 Ir2 -61.5(6)
C20 C15 C19 Ir2 119.1(10)
C17 C18 C19 C15 1.0(9)
C23 C18 C19 C15 177.3(8)
Ir2 C18 C19 C15 -60.9(6)
C17 C18 C19 C24 -176.8(8)
C23 C18 C19 C24 -0.5(14)
Ir2 C18 C19 C24 121.3(9)
C17 C18 C19 Ir2 61.9(6)
C23 C18 C19 Ir2 -121.8(9)
C18 Ir2 C19 C15 116.9(7)
C16 Ir2 C19 C15 37.8(6)
C17 Ir2 C19 C15 78.9(6)
S4 Ir2 C19 C15 -112.3(5)
S3 Ir2 C19 C15 92.0(13)
C15 Ir2 C19 C18 -116.9(7)
C16 Ir2 C19 C18 -79.1(5)
C17 Ir2 C19 C18 -38.0(5)
S4 Ir2 C19 C18 130.8(4)
S3 Ir2 C19 C18 -24.9(14)
C15 Ir2 C19 C24 122.9(12)
C18 Ir2 C19 C24 -120.2(12)
C16 Ir2 C19 C24 160.7(11)
C17 Ir2 C19 C24 -158.3(11)
S4 Ir2 C19 C24 10.6(10)
S3 Ir2 C19 C24 -145.2(10)
Ir2 S4 C25 C26 1.2(7)
Ir2 S4 C25 C27 -177.4(6)
C27 C25 C26 C28 -0.4(13)
S4 C25 C26 C28 -178.9(6)
C27 C25 C26 S3 178.9(6)
S4 C25 C26 S3 0.4(10)
Ir2 S3 C26 C25 -1.7(7)
Ir2 S3 C26 C28 177.7(6)
C26 C25 C27 N3 -14E1(2)
S4 C25 C27 N3 4E1(2)
C25 C26 C28 N4 13E1(2)
S3 C26 C28 N4 -5E1(2)
